data_7001880
loop_
_publ_author_name
'Constable, Edwin C.'
'Redondo, Ana Hernandez'
'Housecroft, Catherine E.'
'Neuburger, Markus'
'Schaffner, Silvia'

_publ_section_title
;
 Copper(i) complexes of 6,6&#x2032;-disubstituted
 2,2&#x2032;-bipyridine dicarboxylic acids: new complexes for
 incorporation into copper-based dye sensitized solar cells (DSCs)
;
_journal_issue 33
_journal_name_full 'Dalton Transactions'
_journal_page_first 6634
_journal_page_last 6644
_journal_paper_doi 10.1039/b901346f
_journal_year 2009
_chemical_formula_moiety 'C40 H32 Cu N4 O4, F6 P'
_chemical_formula_sum 'C40 H32 Cu F6 N4 O4 P'
_chemical_formula_weight 841.23
_space_group_IT_number 2
_symmetry_cell_setting triclinic
_symmetry_space_group_name_Hall '-P 1'
_symmetry_space_group_name_H-M 'P -1'
_atom_sites_solution_hydrogens geom
_atom_sites_solution_primary direct
_audit_creation_date 08-04-02
_audit_creation_method CRYSTALS_ver_12.84
_cell_angle_alpha 81.7240(10)
_cell_angle_beta 81.0490(10)
_cell_angle_gamma 88.7430(10)
_cell_formula_units_Z 2
_cell_length_a 8.9016(2)
_cell_length_b 10.9570(3)
_cell_length_c 19.0865(4)
_cell_measurement_reflns_used 0
_cell_measurement_temperature 173
_cell_measurement_theta_max 0
_cell_measurement_theta_min 0
_cell_volume 1819.78(8)
_computing_cell_refinement 'DENZO/SCALEPACK (Otwinowski & Minor, 1997)'
_computing_data_collection 'COLLECT (Nonius, 1997-2001).'
_computing_data_reduction 'DENZO/SCALEPACK (Otwinowski & Minor, 1997)'
_computing_molecular_graphics 'CAMERON (Watkin et al., 1996)'
_computing_publication_material 'CRYSTALS (Betteridge et al., 2003)'
_computing_structure_refinement 'CRYSTALS (Betteridge et al., 2003)'
_computing_structure_solution 'SIR92 (Altomare et al., 1994)'
_diffrn_ambient_temperature 173
_diffrn_measured_fraction_theta_full 0.995
_diffrn_measured_fraction_theta_max 0.989
_diffrn_measurement_device_type 'Nonius KappaCCD'
_diffrn_measurement_method \w/2\q
_diffrn_radiation_monochromator graphite
_diffrn_radiation_type 'Mo K\a'
_diffrn_radiation_wavelength 0.71073
_diffrn_reflns_av_R_equivalents 0.051
_diffrn_reflns_limit_h_max 13
_diffrn_reflns_limit_h_min -13
_diffrn_reflns_limit_k_max 16
_diffrn_reflns_limit_k_min -16
_diffrn_reflns_limit_l_max 28
_diffrn_reflns_limit_l_min -28
_diffrn_reflns_number 61611
_diffrn_reflns_theta_full 31.535
_diffrn_reflns_theta_max 32.510
_diffrn_reflns_theta_min 2.034
_diffrn_standards_number 0
_exptl_absorpt_coefficient_mu 0.724
_exptl_absorpt_correction_T_max 0.98
_exptl_absorpt_correction_T_min 0.92
_exptl_absorpt_correction_type multi-scan
_exptl_absorpt_process_details 'DENZO/SCALEPACK (Otwinowski & Minor, 1997)'
_exptl_crystal_colour orange
_exptl_crystal_density_diffrn 1.535
_exptl_crystal_description plate
_exptl_crystal_F_000 860
_exptl_crystal_size_max 0.26
_exptl_crystal_size_mid 0.11
_exptl_crystal_size_min 0.03
_refine_diff_density_max 0.43
_refine_diff_density_min -0.43
_refine_ls_extinction_method None
_refine_ls_goodness_of_fit_ref 1.1057
_refine_ls_hydrogen_treatment constr
_refine_ls_matrix_type full
_refine_ls_number_parameters 505
_refine_ls_number_reflns 7298
_refine_ls_number_restraints 35
_refine_ls_R_factor_all 0.0715
_refine_ls_R_factor_gt 0.0378
_refine_ls_shift/su_max 0.000568
_refine_ls_structure_factor_coef F
_refine_ls_weighting_details
;
Method, part 1, Chebychev polynomial, (Watkin, 1994, Prince, 1982)
[weight] = 1.0/[A~0~*T~0~(x)+A~1~*T~1~(x) ... +A~n-1~]*T~n-1~(x)]
where A~i~ are the Chebychev coefficients listed below and x= Fcalc/Fmax
Method = Robust Weighting (Prince, 1982)
W = [weight] * [1-(deltaF/6*sigmaF)^2^]^2^
A~i~ are:
1.04 1.14 0.975 0.346 0.197
;
_refine_ls_weighting_scheme calc
_refine_ls_wR_factor_all 0.0594
_refine_ls_wR_factor_gt 0.0408
_refine_ls_wR_factor_ref 0.0408
_reflns_limit_h_max 13
_reflns_limit_h_min -13
_reflns_limit_k_max 16
_reflns_limit_k_min -16
_reflns_limit_l_max 28
_reflns_limit_l_min 0
_reflns_number_gt 7298
_reflns_number_total 13054
_reflns_threshold_expression I>3.0\s(I)
_oxford_diffrn_Wilson_B_factor 0.00
_oxford_diffrn_Wilson_scale 0.00
_oxford_refine_ls_scale 0.4059(4)
_oxford_structure_analysis_title 'ah158_15_173k_0m in P-1'
_cod_data_source_file b901346f.txt
_cod_data_source_block ah158_15
_cod_depositor_comments
;
The following automatic conversions were performed:
'_symmetry_cell_setting' value 'Triclinic' changed to 'triclinic'
according to '/home/saulius/struct/CIF-dictionaries/cif_core.dic'
dictionary named 'cif_core.dic' version 2.4.1 from 2010-06-29.

Automatic conversion script
Id: cif_fix_enum 1527 2010-12-29 10:47:43Z saulius 
;
_cod_original_sg_symbol_H-M 'P -1 '
_cod_original_formula_sum 'C40 H32 Cu1 F6 N4 O4 P1'
_cod_database_code 7001880

loop_
_symmetry_equiv_pos_as_xyz
x,y,z
-x,-y,-z

loop_
_atom_site_label
_atom_site_type_symbol
_atom_site_fract_x
_atom_site_fract_y
_atom_site_fract_z
_atom_site_U_iso_or_equiv
_atom_site_occupancy
_atom_site_adp_type
_atom_site_refinement_flags_posn
_atom_site_refinement_flags_adp
_atom_site_refinement_flags_occupancy
_atom_site_disorder_assembly
_atom_site_disorder_group
_atom_site_attached_hydrogens
Cu1 Cu 0.58510(3) 0.14265(2) 0.269198(12) 0.0342 1.0000 Uani . . . . . .
N1 N 0.43676(18) 0.01785(15) 0.32969(7) 0.0311 1.0000 Uani . . . . . .
N2 N 0.57633(18) 0.20453(15) 0.36398(8) 0.0320 1.0000 Uani . . . . . .
N3 N 0.76692(17) 0.11890(15) 0.19653(8) 0.0307 1.0000 Uani . . . . . .
N4 N 0.50674(17) 0.23234(15) 0.18167(7) 0.0300 1.0000 Uani . . . . . .
C1 C 0.4304(3) -0.0972(2) 0.23151(10) 0.0454 1.0000 Uani . . . . . .
C2 C 0.3709(2) -0.07434(19) 0.30638(9) 0.0343 1.0000 Uani . . . . . .
C3 C 0.2550(2) -0.14424(19) 0.34897(10) 0.0343 1.0000 Uani . . . . . .
C4 C 0.2047(2) -0.11895(19) 0.41834(9) 0.0321 1.0000 Uani . . . . . .
C5 C 0.2719(2) -0.02253(19) 0.44182(9) 0.0329 1.0000 Uani . . . . . .
C6 C 0.3880(2) 0.04446(18) 0.39661(9) 0.0298 1.0000 Uani . . . . . .
C7 C 0.4682(2) 0.14854(18) 0.41614(9) 0.0304 1.0000 Uani . . . . . .
C8 C 0.4380(2) 0.18754(19) 0.48294(9) 0.0332 1.0000 Uani . . . . . .
C9 C 0.5204(2) 0.28453(19) 0.49722(9) 0.0343 1.0000 Uani . . . . . .
C10 C 0.6336(2) 0.3387(2) 0.44401(10) 0.0360 1.0000 Uani . . . . . .
C11 C 0.6588(2) 0.29663(19) 0.37793(10) 0.0356 1.0000 Uani . . . . . .
C12 C 0.7786(3) 0.3521(2) 0.31884(11) 0.0453 1.0000 Uani . . . . . .
C13 C 0.8998(3) -0.0053(3) 0.28315(12) 0.0537 1.0000 Uani . . . . . .
C14 C 0.8952(2) 0.0573(2) 0.20831(10) 0.0366 1.0000 Uani . . . . . .
C15 C 1.0153(2) 0.0509(2) 0.15354(11) 0.0385 1.0000 Uani . . . . . .
C16 C 1.0069(2) 0.11083(18) 0.08504(10) 0.0325 1.0000 Uani . . . . . .
C17 C 0.8749(2) 0.17619(18) 0.07359(9) 0.0312 1.0000 Uani . . . . . .
C18 C 0.75642(19) 0.17612(17) 0.12972(9) 0.0277 1.0000 Uani . . . . . .
C19 C 0.60669(19) 0.23359(16) 0.12056(9) 0.0272 1.0000 Uani . . . . . .
C20 C 0.5690(2) 0.28136(17) 0.05439(9) 0.0302 1.0000 Uani . . . . . .
C21 C 0.4253(2) 0.33125(17) 0.05024(9) 0.0306 1.0000 Uani . . . . . .
C22 C 0.3230(2) 0.32906(19) 0.11347(10) 0.0351 1.0000 Uani . . . . . .
C23 C 0.3669(2) 0.27909(19) 0.17791(10) 0.0340 1.0000 Uani . . . . . .
C24 C 0.2601(2) 0.2733(2) 0.24724(11) 0.0477 1.0000 Uani . . . . . .
C25 C 0.0870(2) -0.1965(2) 0.46422(10) 0.0365 1.0000 Uani . . . . . .
C26 C 0.0094(3) -0.2952(2) 0.45499(12) 0.0480 1.0000 Uani . . . . . .
C27 C -0.0845(3) -0.3351(3) 0.52149(14) 0.0541 1.0000 Uani . . . . . .
C28 C -0.0578(3) -0.2577(3) 0.56565(13) 0.0522 1.0000 Uani . . . . . .
C29 C 0.4901(2) 0.3261(2) 0.56708(10) 0.0375 1.0000 Uani . . . . . .
C30 C 0.3731(3) 0.3003(2) 0.62127(11) 0.0462 1.0000 Uani . . . . . .
C31 C 0.4084(4) 0.3620(3) 0.67767(12) 0.0598 1.0000 Uani . . . . . .
C32 C 0.5398(4) 0.4183(3) 0.65462(14) 0.0608 1.0000 Uani . . . . . .
C33 C 1.1295(2) 0.1023(2) 0.02640(11) 0.0377 1.0000 Uani . . . . . .
C35 C 1.3372(3) 0.0592(3) -0.04405(15) 0.0556 1.0000 Uani . . . . . .
C36 C 1.2547(3) 0.1350(2) -0.08203(13) 0.0522 1.0000 Uani . . . . . .
C37 C 0.3830(2) 0.38435(19) -0.01796(10) 0.0370 1.0000 Uani . U . . . .
C39 C 0.3749(6) 0.4520(3) -0.13109(15) 0.0828 1.0000 Uani . U . . . .
C40 C 0.2434(5) 0.4700(3) -0.0947(2) 0.0827 1.0000 Uani . U . . . .
O1 O 0.04719(17) -0.17015(16) 0.53278(8) 0.0453 1.0000 Uani . . . . . .
O2 O 0.5940(2) 0.39979(16) 0.58560(9) 0.0500 1.0000 Uani . . . . . .
P1 P 0.92238(7) 0.36405(6) 0.79295(3) 0.0422 1.0000 Uani . . . . . .
F1 F 0.9800(2) 0.49935(15) 0.79588(9) 0.0667 1.0000 Uani . . . . . .
F2 F 0.8667(2) 0.22908(17) 0.78931(13) 0.0884 1.0000 Uani . . . . . .
F3 F 0.8789(2) 0.34419(19) 0.87734(8) 0.0751 1.0000 Uani . . . . . .
F4 F 0.9644(2) 0.3872(2) 0.70807(9) 0.0877 1.0000 Uani . . . . . .
F5 F 0.75606(18) 0.41553(18) 0.78578(10) 0.0713 1.0000 Uani . . . . . .
F6 F 1.08746(18) 0.31297(19) 0.79981(10) 0.0742 1.0000 Uani . . . . . .
C54 C 1.2579(2) 0.0369(2) 0.02690(12) 0.0493 0.7500 Uani . . . . . .
O3 O 1.1230(2) 0.16267(17) -0.03898(10) 0.0477 0.7500 Uani . . . . . .
C58 C 0.4721(3) 0.3955(2) -0.08267(11) 0.0560 0.7000 Uani . U . . . .
O4 O 0.2415(2) 0.42930(18) -0.02172(12) 0.0566 0.7000 Uani . U . . . .
O30 O 1.2579(2) 0.0369(2) 0.02690(12) 0.0493 0.2500 Uani . . . . . .
C134 C 1.1230(2) 0.16267(17) -0.03898(10) 0.0477 0.2500 Uani . . . . . .
O40 O 0.4721(3) 0.3955(2) -0.08267(11) 0.0560 0.3000 Uani . . . . . .
C138 C 0.2415(2) 0.42930(18) -0.02172(12) 0.0566 0.3000 Uani . . . . . .
H11 H 0.3956 -0.1736 0.2213 0.0676 1.0000 Uiso R . . . . .
H12 H 0.5391 -0.0994 0.2248 0.0680 1.0000 Uiso R . . . . .
H13 H 0.4001 -0.0316 0.1976 0.0679 1.0000 Uiso R . . . . .
H31 H 0.2094 -0.2084 0.3327 0.0421 1.0000 Uiso R . . . . .
H51 H 0.2413 -0.0017 0.4874 0.0383 1.0000 Uiso R . . . . .
H81 H 0.3613 0.1494 0.5172 0.0395 1.0000 Uiso R . . . . .
H101 H 0.6931 0.4051 0.4522 0.0450 1.0000 Uiso R . . . . .
H121 H 0.8254 0.4196 0.3338 0.0679 1.0000 Uiso R . . . . .
H122 H 0.8535 0.2899 0.3088 0.0684 1.0000 Uiso R . . . . .
H123 H 0.7339 0.3811 0.2771 0.0680 1.0000 Uiso R . . . . .
H131 H 0.9818 -0.0591 0.2864 0.0807 1.0000 Uiso R . . . . .
H132 H 0.9071 0.0547 0.3140 0.0805 1.0000 Uiso R . . . . .
H133 H 0.8102 -0.0501 0.3005 0.0806 1.0000 Uiso R . . . . .
H151 H 1.1034 0.0065 0.1622 0.0465 1.0000 Uiso R . . . . .
H171 H 0.8662 0.2202 0.0273 0.0381 1.0000 Uiso R . . . . .
H201 H 0.6433 0.2797 0.0118 0.0373 1.0000 Uiso R . . . . .
H221 H 0.2260 0.3620 0.1126 0.0433 1.0000 Uiso R . . . . .
H241 H 0.1722 0.3210 0.2398 0.0702 1.0000 Uiso R . . . . .
H242 H 0.3080 0.3050 0.2836 0.0706 1.0000 Uiso R . . . . .
H243 H 0.2287 0.1899 0.2648 0.0702 1.0000 Uiso R . . . . .
H261 H 0.0165 -0.3308 0.4117 0.0576 1.0000 Uiso R . . . . .
H271 H -0.1528 -0.4040 0.5338 0.0637 1.0000 Uiso R . . . . .
H281 H -0.1018 -0.2603 0.6142 0.0611 1.0000 Uiso R . . . . .
H301 H 0.2885 0.2518 0.6225 0.0566 1.0000 Uiso R . . . . .
H311 H 0.3480 0.3623 0.7223 0.0725 1.0000 Uiso R . . . . .
H321 H 0.5934 0.4654 0.6800 0.0773 1.0000 Uiso R . . . . .
H341 H 1.2849 -0.0102 0.0639 0.0517 0.7500 Uiso . . . . . .
H351 H 1.4306 0.0268 -0.0611 0.0679 1.0000 Uiso R . . . . .
H361 H 1.2791 0.1667 -0.1309 0.0631 1.0000 Uiso R . . . . .
H391 H 0.3997 0.4720 -0.1797 0.1005 1.0000 Uiso R . . . . .
H401 H 0.1607 0.5056 -0.1131 0.1096 1.0000 Uiso R . . . . .
H381 H 0.5755 0.3711 -0.0933 0.0556 0.7000 Uiso . . . . . .
H1341 H 1.0418 0.2153 -0.0531 0.0572 0.2500 Uiso . . . . . .
H1381 H 0.1582 0.4327 0.0171 0.0721 0.3000 Uiso . . . . . .

loop_
_atom_site_aniso_label
_atom_site_aniso_U_11
_atom_site_aniso_U_22
_atom_site_aniso_U_33
_atom_site_aniso_U_23
_atom_site_aniso_U_13
_atom_site_aniso_U_12
Cu1 0.03480(12) 0.04433(14) 0.01970(9) 0.00120(8) 0.00176(8) 0.00563(10)
N1 0.0322(7) 0.0380(8) 0.0208(6) 0.0002(6) -0.0019(5) 0.0066(6)
N2 0.0327(7) 0.0384(9) 0.0228(6) -0.0003(6) -0.0019(5) 0.0055(6)
N3 0.0306(7) 0.0347(8) 0.0252(6) -0.0024(6) -0.0019(5) 0.0048(6)
N4 0.0298(7) 0.0341(8) 0.0230(6) -0.0001(6) 0.0012(5) 0.0045(6)
C1 0.0495(12) 0.0586(14) 0.0259(8) -0.0107(9) 0.0060(8) -0.0076(10)
C2 0.0349(9) 0.0439(11) 0.0218(7) -0.0009(7) -0.0013(6) 0.0071(8)
C3 0.0322(9) 0.0424(11) 0.0270(8) -0.0035(7) -0.0024(7) 0.0022(8)
C4 0.0262(8) 0.0419(10) 0.0251(7) 0.0017(7) -0.0013(6) 0.0070(7)
C5 0.0324(8) 0.0425(10) 0.0216(7) -0.0019(7) -0.0013(6) 0.0090(8)
C6 0.0302(8) 0.0359(9) 0.0211(7) 0.0006(6) -0.0032(6) 0.0091(7)
C7 0.0306(8) 0.0371(10) 0.0215(7) 0.0007(6) -0.0033(6) 0.0096(7)
C8 0.0347(9) 0.0411(10) 0.0216(7) -0.0003(7) -0.0029(6) 0.0071(8)
C9 0.0389(9) 0.0389(10) 0.0244(8) -0.0022(7) -0.0070(7) 0.0115(8)
C10 0.0393(10) 0.0373(10) 0.0313(9) -0.0043(7) -0.0061(7) 0.0035(8)
C11 0.0363(9) 0.0405(11) 0.0272(8) 0.0008(7) -0.0026(7) 0.0057(8)
C12 0.0457(11) 0.0504(13) 0.0353(10) -0.0029(9) 0.0061(8) -0.0070(10)
C13 0.0463(12) 0.0735(17) 0.0363(10) 0.0079(10) -0.0078(9) 0.0204(12)
C14 0.0344(9) 0.0415(11) 0.0320(9) -0.0013(8) -0.0035(7) 0.0070(8)
C15 0.0287(9) 0.0454(11) 0.0402(10) -0.0062(8) -0.0028(7) 0.0085(8)
C16 0.0281(8) 0.0352(10) 0.0336(9) -0.0097(7) 0.0021(7) -0.0018(7)
C17 0.0312(8) 0.0358(9) 0.0246(7) -0.0041(7) 0.0018(6) -0.0003(7)
C18 0.0285(8) 0.0297(9) 0.0237(7) -0.0033(6) -0.0011(6) 0.0019(7)
C19 0.0283(8) 0.0293(8) 0.0223(7) -0.0018(6) -0.0005(6) 0.0013(6)
C20 0.0346(9) 0.0331(9) 0.0221(7) -0.0036(6) -0.0022(6) -0.0013(7)
C21 0.0371(9) 0.0280(9) 0.0275(8) -0.0015(6) -0.0097(7) -0.0029(7)
C22 0.0295(8) 0.0375(10) 0.0362(9) 0.0012(8) -0.0053(7) 0.0030(7)
C23 0.0302(8) 0.0374(10) 0.0305(8) 0.0018(7) 0.0006(7) 0.0042(7)
C24 0.0365(10) 0.0598(14) 0.0367(10) 0.0081(9) 0.0095(8) 0.0163(10)
C25 0.0303(9) 0.0477(12) 0.0280(8) 0.0002(8) -0.0002(7) 0.0066(8)
C26 0.0415(11) 0.0618(15) 0.0383(10) -0.0034(10) -0.0007(9) -0.0061(10)
C27 0.0402(12) 0.0631(16) 0.0511(13) 0.0069(12) 0.0049(10) -0.0069(11)
C28 0.0389(11) 0.0690(16) 0.0388(11) 0.0065(11) 0.0115(9) 0.0013(11)
C29 0.0450(11) 0.0413(11) 0.0263(8) -0.0047(7) -0.0069(7) 0.0102(9)
C30 0.0489(12) 0.0541(14) 0.0333(10) -0.0034(9) -0.0028(9) 0.0030(10)
C31 0.0822(19) 0.0644(17) 0.0305(10) -0.0098(10) -0.0011(11) 0.0188(15)
C32 0.089(2) 0.0593(16) 0.0425(12) -0.0213(11) -0.0247(13) 0.0144(15)
C33 0.0300(9) 0.0435(11) 0.0393(10) -0.0147(8) 0.0046(7) -0.0045(8)
C35 0.0313(10) 0.0686(17) 0.0667(16) -0.0284(13) 0.0109(10) -0.0009(11)
C36 0.0612(15) 0.0483(13) 0.0428(12) -0.0139(10) 0.0137(10) -0.0114(11)
C37 0.0479(11) 0.0340(10) 0.0319(8) -0.0009(7) -0.0179(8) -0.0055(8)
C39 0.166(3) 0.0539(16) 0.0355(12) 0.0012(11) -0.0402(16) -0.027(2)
C40 0.131(3) 0.0490(15) 0.089(2) -0.0005(15) -0.0891(19) -0.0016(18)
O1 0.0397(8) 0.0596(10) 0.0314(7) -0.0028(6) 0.0072(6) 0.0034(7)
O2 0.0594(10) 0.0516(10) 0.0420(8) -0.0123(7) -0.0128(7) 0.0063(8)
P1 0.0404(3) 0.0520(3) 0.0355(3) -0.0059(2) -0.0093(2) -0.0030(2)
F1 0.0704(10) 0.0587(10) 0.0739(11) -0.0060(8) -0.0223(8) -0.0089(8)
F2 0.0951(14) 0.0579(11) 0.1204(17) -0.0134(11) -0.0395(13) -0.0149(10)
F3 0.0727(11) 0.1090(15) 0.0380(7) 0.0050(8) -0.0063(7) 0.0037(10)
F4 0.0949(14) 0.1332(18) 0.0360(8) -0.0176(9) -0.0057(8) -0.0176(13)
F5 0.0469(8) 0.0917(13) 0.0746(11) 0.0030(9) -0.0218(8) 0.0049(8)
F6 0.0492(9) 0.0946(13) 0.0839(12) -0.0267(10) -0.0161(8) 0.0190(9)
C54 0.0346(9) 0.0666(14) 0.0460(11) -0.0082(10) -0.0046(8) 0.0063(9)
O3 0.0484(9) 0.0440(9) 0.0480(9) -0.0083(7) 0.0020(7) 0.0035(7)
C58 0.0804(16) 0.0476(12) 0.0401(10) -0.0093(9) -0.0042(10) -0.0155(11)
O4 0.0590(11) 0.0499(11) 0.0687(12) -0.0054(9) -0.0372(10) 0.0015(9)
O30 0.0346(9) 0.0666(14) 0.0460(11) -0.0082(10) -0.0046(8) 0.0063(9)
C134 0.0484(9) 0.0440(9) 0.0480(9) -0.0083(7) 0.0020(7) 0.0035(7)
O40 0.0804(16) 0.0476(12) 0.0401(10) -0.0093(9) -0.0042(10) -0.0155(11)
C138 0.0590(11) 0.0499(11) 0.0687(12) -0.0054(9) -0.0372(10) 0.0015(9)

loop_
_atom_type_symbol
_atom_type_scat_dispersion_real
_atom_type_scat_dispersion_imag
_atom_type_scat_Cromer_Mann_a1
_atom_type_scat_Cromer_Mann_b1
_atom_type_scat_Cromer_Mann_a2
_atom_type_scat_Cromer_Mann_b2
_atom_type_scat_Cromer_Mann_a3
_atom_type_scat_Cromer_Mann_b3
_atom_type_scat_Cromer_Mann_a4
_atom_type_scat_Cromer_Mann_b4
_atom_type_scat_Cromer_Mann_c
_atom_type_scat_source
C 0.0033 0.0016 2.3100 20.8439 1.0200 10.2075 1.5886 0.5687 0.8650 51.6512 0.2156 'International Tables Vol C 4.2.6.8 and 6.1.1.4'
H 0.0000 0.0000 0.4930 10.5109 0.3229 26.1257 0.1402 3.1424 0.0408 57.7998 0.0030 'International Tables Vol C 4.2.6.8 and 6.1.1.4'
N 0.0061 0.0033 12.2126 0.0057 3.1322 9.8933 2.0125 28.9975 1.1663 0.5826 -11.5290 'International Tables Vol C 4.2.6.8 and 6.1.1.4'
O 0.0106 0.0060 3.0485 13.2771 2.2868 5.7011 1.5463 0.3239 0.8670 32.9089 0.2508 'International Tables Vol C 4.2.6.8 and 6.1.1.4'
F 0.0171 0.0103 3.5392 10.2825 2.6412 4.2944 1.5170 0.2615 1.0243 26.1476 0.2776 'International Tables Vol C 4.2.6.8 and 6.1.1.4'
P 0.1023 0.0942 6.4345 1.9067 4.1791 27.1570 1.7800 0.5260 1.4908 68.1645 1.1149 'International Tables Vol C 4.2.6.8 and 6.1.1.4'
Cu 0.3201 1.2651 13.3380 3.5828 7.1676 0.2470 5.6158 11.3966 1.6735 64.8126 1.1910 'International Tables Vol C 4.2.6.8 and 6.1.1.4'

loop_
_geom_angle_atom_site_label_1
_geom_angle_site_symmetry_1
_geom_angle_atom_site_label_2
_geom_angle_site_symmetry_2
_geom_angle_atom_site_label_3
_geom_angle_site_symmetry_3
_geom_angle
_geom_angle_publ_flag
N1 . Cu1 . N2 . 81.27(7) yes
N1 . Cu1 . N3 . 130.31(7) yes
N2 . Cu1 . N3 . 128.77(7) yes
N1 . Cu1 . N4 . 113.72(6) yes
N2 . Cu1 . N4 . 126.03(6) yes
N3 . Cu1 . N4 . 81.94(6) yes
Cu1 . N1 . C2 . 125.98(12) yes
Cu1 . N1 . C6 . 113.90(13) yes
C2 . N1 . C6 . 119.45(16) yes
Cu1 . N2 . C7 . 113.76(13) yes
Cu1 . N2 . C11 . 126.65(12) yes
C7 . N2 . C11 . 119.49(16) yes
Cu1 . N3 . C14 . 126.95(12) yes
Cu1 . N3 . C18 . 113.95(12) yes
C14 . N3 . C18 . 119.06(15) yes
Cu1 . N4 . C19 . 113.41(11) yes
Cu1 . N4 . C23 . 127.43(12) yes
C19 . N4 . C23 . 118.90(15) yes
C2 . C1 . H11 . 112.5 no
C2 . C1 . H12 . 109.5 no
H11 . C1 . H12 . 107.8 no
C2 . C1 . H13 . 110.1 no
H11 . C1 . H13 . 108.8 no
H12 . C1 . H13 . 108.0 no
C1 . C2 . N1 . 116.17(17) yes
C1 . C2 . C3 . 121.9(2) yes
N1 . C2 . C3 . 121.88(17) yes
C2 . C3 . C4 . 119.36(19) yes
C2 . C3 . H31 . 121.8 no
C4 . C3 . H31 . 118.8 no
C3 . C4 . C5 . 118.50(17) yes
C3 . C4 . C25 . 119.15(19) yes
C5 . C4 . C25 . 122.33(17) yes
C4 . C5 . C6 . 119.54(16) yes
C4 . C5 . H51 . 121.5 no
C6 . C5 . H51 . 118.9 no
C5 . C6 . N1 . 121.25(18) yes
C5 . C6 . C7 . 124.15(16) yes
N1 . C6 . C7 . 114.60(16) yes
C6 . C7 . N2 . 115.46(15) yes
C6 . C7 . C8 . 123.34(17) yes
N2 . C7 . C8 . 121.19(19) yes
C7 . C8 . C9 . 119.63(18) yes
C7 . C8 . H81 . 119.6 no
C9 . C8 . H81 . 120.8 no
C8 . C9 . C10 . 118.56(17) yes
C8 . C9 . C29 . 120.17(18) yes
C10 . C9 . C29 . 121.3(2) yes
C9 . C10 . C11 . 119.5(2) yes
C9 . C10 . H101 . 120.8 no
C11 . C10 . H101 . 119.7 no
C10 . C11 . N2 . 121.58(18) yes
C10 . C11 . C12 . 121.6(2) yes
N2 . C11 . C12 . 116.82(18) yes
C11 . C12 . H121 . 109.4 no
C11 . C12 . H122 . 108.3 no
H121 . C12 . H122 . 109.5 no
C11 . C12 . H123 . 109.8 no
H121 . C12 . H123 . 109.4 no
H122 . C12 . H123 . 110.4 no
C14 . C13 . H131 . 113.0 no
C14 . C13 . H132 . 110.0 no
H131 . C13 . H132 . 107.7 no
C14 . C13 . H133 . 110.0 no
H131 . C13 . H133 . 108.2 no
H132 . C13 . H133 . 107.7 no
C13 . C14 . N3 . 116.70(17) yes
C13 . C14 . C15 . 122.02(18) yes
N3 . C14 . C15 . 121.27(18) yes
C14 . C15 . C16 . 120.22(18) yes
C14 . C15 . H151 . 120.6 no
C16 . C15 . H151 . 119.2 no
C15 . C16 . C17 . 118.13(16) yes
C15 . C16 . C33 . 121.13(18) yes
C17 . C16 . C33 . 120.70(18) yes
C16 . C17 . C18 . 119.21(17) yes
C16 . C17 . H171 . 120.3 no
C18 . C17 . H171 . 120.4 no
C17 . C18 . N3 . 122.04(16) yes
C17 . C18 . C19 . 122.64(15) yes
N3 . C18 . C19 . 115.27(14) yes
C18 . C19 . N4 . 115.05(14) yes
C18 . C19 . C20 . 123.04(15) yes
N4 . C19 . C20 . 121.88(16) yes
C19 . C20 . C21 . 119.49(16) yes
C19 . C20 . H201 . 119.4 no
C21 . C20 . H201 . 121.1 no
C20 . C21 . C22 . 118.16(16) yes
C20 . C21 . C37 . 120.99(17) yes
C22 . C21 . C37 . 120.86(18) yes
C21 . C22 . C23 . 119.65(17) yes
C21 . C22 . H221 . 120.4 no
C23 . C22 . H221 . 120.0 no
C22 . C23 . N4 . 121.91(17) yes
C22 . C23 . C24 . 121.54(17) yes
N4 . C23 . C24 . 116.55(17) yes
C23 . C24 . H241 . 109.4 no
C23 . C24 . H242 . 111.1 no
H241 . C24 . H242 . 109.0 no
C23 . C24 . H243 . 110.5 no
H241 . C24 . H243 . 108.3 no
H242 . C24 . H243 . 108.5 no
C4 . C25 . C26 . 133.43(19) yes
C4 . C25 . O1 . 116.28(19) yes
C26 . C25 . O1 . 110.23(18) yes
C25 . C26 . C27 . 106.8(2) yes
C25 . C26 . H261 . 126.0 no
C27 . C26 . H261 . 127.2 no
C26 . C27 . C28 . 106.0(2) yes
C26 . C27 . H271 . 128.6 no
C28 . C27 . H271 . 125.3 no
C27 . C28 . O1 . 111.6(2) yes
C27 . C28 . H281 . 126.6 no
O1 . C28 . H281 . 121.8 no
C9 . C29 . C30 . 130.5(2) yes
C9 . C29 . O2 . 118.68(19) yes
C30 . C29 . O2 . 110.79(19) yes
C29 . C30 . C31 . 105.3(2) yes
C29 . C30 . H301 . 127.9 no
C31 . C30 . H301 . 126.7 no
C30 . C31 . C32 . 107.3(2) yes
C30 . C31 . H311 . 125.7 no
C32 . C31 . H311 . 127.0 no
C31 . C32 . O2 . 110.8(2) yes
C31 . C32 . H321 . 127.2 no
O2 . C32 . H321 . 122.0 no
C16 . C33 . C54 . 128.4(2) yes
C16 . C33 . O3 . 121.05(19) yes
C54 . C33 . O3 . 110.56(18) yes
C16 . C33 . O30 . 128.4(2) yes
O3 . C33 . O30 . 110.56(18) yes
C16 . C33 . C134 . 121.05(19) yes
C54 . C33 . C134 . 110.56(18) yes
O30 . C33 . C134 . 110.56(18) yes
C36 . C35 . C54 . 107.7(2) yes
C36 . C35 . O30 . 107.7(2) yes
C36 . C35 . H351 . 125.5 no
C54 . C35 . H351 . 126.8 no
O30 . C35 . H351 . 126.8 no
C35 . C36 . O3 . 109.3(2) yes
C35 . C36 . C134 . 109.3(2) yes
C35 . C36 . H361 . 126.8 no
O3 . C36 . H361 . 124.0 no
C134 . C36 . H361 . 124.0 no
C21 . C37 . C58 . 126.9(2) yes
C21 . C37 . O4 . 120.5(2) yes
C58 . C37 . O4 . 112.6(2) yes
C21 . C37 . O40 . 126.9(2) yes
O4 . C37 . O40 . 112.6(2) yes
C21 . C37 . C138 . 120.5(2) yes
C58 . C37 . C138 . 112.6(2) yes
O40 . C37 . C138 . 112.6(2) yes
C40 . C39 . C58 . 108.4(3) yes
C40 . C39 . O40 . 108.4(3) yes
C40 . C39 . H391 . 124.9 no
C58 . C39 . H391 . 126.7 no
O40 . C39 . H391 . 126.7 no
C39 . C40 . O4 . 111.1(3) yes
C39 . C40 . C138 . 111.1(3) yes
C39 . C40 . H401 . 125.7 no
O4 . C40 . H401 . 123.1 no
C138 . C40 . H401 . 123.1 no
C25 . O1 . C28 . 105.34(19) yes
C32 . O2 . C29 . 105.7(2) yes
F1 . P1 . F2 . 179.32(12) yes
F1 . P1 . F3 . 89.52(10) yes
F2 . P1 . F3 . 91.00(12) yes
F1 . P1 . F4 . 89.50(11) yes
F2 . P1 . F4 . 89.99(12) yes
F3 . P1 . F4 . 178.65(12) yes
F1 . P1 . F5 . 90.47(10) yes
F2 . P1 . F5 . 89.97(11) yes
F3 . P1 . F5 . 89.90(10) yes
F4 . P1 . F5 . 89.19(11) yes
F1 . P1 . F6 . 89.56(10) yes
F2 . P1 . F6 . 90.00(11) yes
F3 . P1 . F6 . 90.27(10) yes
F4 . P1 . F6 . 90.65(11) yes
F5 . P1 . F6 . 179.83(10) yes
C35 . C54 . C33 . 105.7(2) yes
C35 . C54 . H341 . 128.3 no
C33 . C54 . H341 . 126.0 no
C36 . O3 . C33 . 106.78(19) yes
C36 . O3 . H1341 . 126.8 no
C33 . O3 . H1341 . 126.4 no
C39 . C58 . C37 . 103.9(3) yes
C39 . C58 . H381 . 128.4 no
C37 . C58 . H381 . 127.7 no
C40 . O4 . C37 . 104.0(3) yes
C40 . O4 . H1381 . 128.0 no
C37 . O4 . H1381 . 128.0 no
C35 . O30 . C33 . 105.7(2) yes
C35 . O30 . H341 . 128.3 no
C33 . O30 . H341 . 126.0 no
C36 . C134 . C33 . 106.78(19) yes
C36 . C134 . H1341 . 126.8 no
C33 . C134 . H1341 . 126.4 no
C39 . O40 . C37 . 103.9(3) yes
C39 . O40 . H381 . 128.4 no
C37 . O40 . H381 . 127.7 no
C40 . C138 . C37 . 104.0(3) yes
C40 . C138 . H1381 . 128.0 no
C37 . C138 . H1381 . 128.0 no

loop_
_geom_bond_atom_site_label_1
_geom_bond_site_symmetry_1
_geom_bond_atom_site_label_2
_geom_bond_site_symmetry_2
_geom_bond_distance
_geom_bond_publ_flag
Cu1 . N1 . 2.0241(16) yes
Cu1 . N2 . 2.0113(16) yes
Cu1 . N3 . 1.9995(15) yes
Cu1 . N4 . 2.0257(15) yes
N1 . C2 . 1.341(3) yes
N1 . C6 . 1.354(2) yes
N2 . C7 . 1.359(2) yes
N2 . C11 . 1.341(3) yes
N3 . C14 . 1.347(2) yes
N3 . C18 . 1.354(2) yes
N4 . C19 . 1.351(2) yes
N4 . C23 . 1.344(2) yes
C1 . C2 . 1.499(3) yes
C1 . H11 . 0.955 no
C1 . H12 . 0.957 no
C1 . H13 . 0.959 no
C2 . C3 . 1.381(3) yes
C3 . C4 . 1.395(3) yes
C3 . H31 . 0.932 no
C4 . C5 . 1.386(3) yes
C4 . C25 . 1.458(3) yes
C5 . C6 . 1.387(3) yes
C5 . H51 . 0.930 no
C6 . C7 . 1.480(3) yes
C7 . C8 . 1.388(2) yes
C8 . C9 . 1.386(3) yes
C8 . H81 . 0.929 no
C9 . C10 . 1.391(3) yes
C9 . C29 . 1.454(3) yes
C10 . C11 . 1.389(3) yes
C10 . H101 . 0.953 no
C11 . C12 . 1.496(3) yes
C12 . H121 . 0.956 no
C12 . H122 . 0.961 no
C12 . H123 . 0.956 no
C13 . C14 . 1.499(3) yes
C13 . H131 . 0.932 no
C13 . H132 . 0.953 no
C13 . H133 . 0.936 no
C14 . C15 . 1.382(3) yes
C15 . C16 . 1.388(3) yes
C15 . H151 . 0.938 no
C16 . C17 . 1.393(3) yes
C16 . C33 . 1.448(2) yes
C17 . C18 . 1.381(2) yes
C17 . H171 . 0.957 no
C18 . C19 . 1.486(2) yes
C19 . C20 . 1.384(2) yes
C20 . C21 . 1.390(3) yes
C20 . H201 . 0.967 no
C21 . C22 . 1.392(3) yes
C21 . C37 . 1.449(2) yes
C22 . C23 . 1.383(3) yes
C22 . H221 . 0.930 no
C23 . C24 . 1.499(3) yes
C24 . H241 . 0.949 no
C24 . H242 . 0.976 no
C24 . H243 . 0.959 no
C25 . C26 . 1.342(3) yes
C25 . O1 . 1.372(2) yes
C26 . C27 . 1.424(3) yes
C26 . H261 . 0.956 no
C27 . C28 . 1.328(4) yes
C27 . H271 . 0.959 no
C28 . O1 . 1.368(3) yes
C28 . H281 . 0.944 no
C29 . C30 . 1.352(3) yes
C29 . O2 . 1.360(3) yes
C30 . C31 . 1.428(4) yes
C30 . H301 . 0.927 no
C31 . C32 . 1.318(4) yes
C31 . H311 . 0.935 no
C32 . O2 . 1.372(3) yes
C32 . H321 . 0.940 no
C33 . C54 . 1.337(3) yes
C33 . O3 . 1.334(3) yes
C33 . O30 . 1.337(3) yes
C33 . C134 . 1.334(3) yes
C35 . C36 . 1.311(4) yes
C35 . C54 . 1.416(3) yes
C35 . O30 . 1.416(3) yes
C35 . H351 . 0.928 no
C36 . O3 . 1.378(3) yes
C36 . C134 . 1.378(3) yes
C36 . H361 . 0.941 no
C37 . C58 . 1.351(3) yes
C37 . O4 . 1.351(3) yes
C37 . O40 . 1.351(3) yes
C37 . C138 . 1.351(3) yes
C39 . C40 . 1.291(5) yes
C39 . C58 . 1.431(4) yes
C39 . O40 . 1.431(4) yes
C39 . H391 . 0.916 no
C40 . O4 . 1.397(4) yes
C40 . C138 . 1.397(4) yes
C40 . H401 . 0.920 no
P1 . F1 . 1.5907(18) yes
P1 . F2 . 1.5843(19) yes
P1 . F3 . 1.5812(16) yes
P1 . F4 . 1.5894(17) yes
P1 . F5 . 1.5915(16) yes
P1 . F6 . 1.5787(17) yes
C54 . H341 . 0.875 no
O3 . H1341 . 0.963 no
C58 . H381 . 0.952 no
O4 . H1381 . 0.967 no
O30 . H341 . 0.875 no
C134 . H1341 . 0.963 no
O40 . H381 . 0.952 no
C138 . H1381 . 0.967 no
